data_2101749
loop_
_publ_author_name
'Marsh, R. E.'

_publ_section_title
;
 The perils of <i>Cc</i> revisited
;
_journal_issue 2
_journal_name_full 'Acta Crystallographica Section B'
_journal_page_first 317
_journal_page_last 322
_journal_paper_doi 10.1107/S010876819601381X
_journal_volume 53
_journal_year 1997
_chemical_formula_moiety 'C40 H36 N2 O P2 Cl Rh'
_chemical_formula_sum 'C40 H36 Cl N2 O P2 Rh'
_space_group_IT_number 15
_symmetry_cell_setting monoclinic
_symmetry_space_group_name_Hall '-C 2yc'
_symmetry_space_group_name_H-M 'C 1 2/c 1'
_audit_creation_method CSD-QUEST3D-V5
_cell_angle_alpha 90
_cell_angle_beta 92.85(2)
_cell_angle_gamma 90
_cell_formula_units_Z 4
_cell_length_a 12.192(2)
_cell_length_b 14.125(2)
_cell_length_c 20.474(4)
_cell_volume 3521.5(10)
_cod_data_source_file an0533.cif
_cod_data_source_block CSD_CIF_MIF_JANNOB01
_cod_depositor_comments
;

  Added moiety chemical formula from Marsh (1997) paper. The summary
  chemical formula is calculated from moiety formula using 'AdHocParser'
  (svn://www.crystallography.net/cod-tools/trunk/Formulae/AdHocParser.yp,
  revision 1441.)

  Removing 38 atoms which were symmetric equivalents of the atoms from
  the asymmetric unit.

  Andrius Merkys
  2013-11-06
;
_cod_original_sg_symbol_H-M 'C 2/c'
_cod_database_code 2101749

loop_
_symmetry_equiv_pos_as_xyz
x,y,z
-x,y,1/2-z
1/2+x,1/2+y,z
1/2-x,1/2+y,1/2-z
-x,-y,-z
x,-y,-1/2+z
-1/2-x,-1/2-y,-z
-1/2+x,-1/2-y,-1/2+z

loop_
_atom_site_label
_atom_site_fract_x
_atom_site_fract_y
_atom_site_fract_z
_atom_site_type_symbol
Rh1 .0 .2463 .25 Rh
P1 .0964 .2458 .3511 P
C1 -.0576 .2051 .4418 C
C2 -.1161 .2200 .4976 C
C3 -.0952 .3001 .5361 C
C4 -.0160 .3653 .5186 C
C5 .0424 .3504 .4627 C
C6 .0216 .2704 .4242 C
C7 .1846 .4268 .3371 C
C8 .2754 .4908 .3408 C
C9 .3786 .4614 .3564 C
C10 .4012 .3690 .3706 C
C11 .3146 .3032 .3703 C
C12 .2086 .3308 .3534 C
C13 .1656 .0647 .3212 C
C14 .2122 -.0238 .3346 C
C15 .2499 -.0465 .3978 C
C16 .2412 .0194 .4478 C
C17 .1947 .1080 .4343 C
C18 .1570 .1306 .3710 C
N1 .0821 .4562 .3186 N
C19 .0568 .5544 .3044 C
C20 .0 .5733 .25 C
H1 -.072 .150 .415 H
H2 -.172 .174 .510 H
H3 -.136 .310 .575 H
H4 -.002 .421 .546 H
H5 .098 .396 .450 H
H6 .263 .558 .332 H
H7 .438 .507 .358 H
H8 .476 .349 .381 H
H9 .330 .238 .382 H
H10 .140 .080 .278 H
H11 .218 -.068 .300 H
H12 .282 -.107 .408 H
H13 .268 .004 .492 H
H14 .188 .154 .469 H
H15 .025 .410 .314 H
H16 .121 .590 .302 H
H17 .018 .578 .338 H

loop_
_atom_type_symbol
C
H
N
P
Rh
